data_9004504
loop_
_publ_author_name
'Grice, J. D.'
'Gault, R. A.'

_publ_section_title
;
 Thomasclarkite-(Y), a new sodium - rare-earth-element bicarbonate mineral
 species from Mont Saint-Hilaire, Quebec
 Note: z-coodinate for OH2 changed.
;
_journal_name_full 'The Canadian Mineralogist'
_journal_page_first 1293
_journal_page_last 1300
_journal_volume 36
_journal_year 1998
_chemical_compound_source 'Mont Saint-Hilaire, Quebec, Canada'
_chemical_formula_sum 'C H15 Na O12 Y'
_chemical_name_mineral Thomasclarkite-(Y)
_space_group_IT_number 3
_symmetry_space_group_name_Hall 'P 2y'
_symmetry_space_group_name_H-M 'P 1 2 1'
_cell_angle_alpha 90
_cell_angle_beta 90.15
_cell_angle_gamma 90
_cell_formula_units_Z 1
_cell_length_a 4.556
_cell_length_b 13.018
_cell_length_c 4.556
_cell_volume 270.215
_database_code_amcsd 0005579
_exptl_crystal_density_diffrn 1.984
_cod_original_formula_sum 'Na Y C O12 H15'
_cod_database_code 9004504

loop_
_space_group_symop_operation_xyz
x,y,z
-x,y,-z

loop_
_atom_site_label
_atom_site_fract_x
_atom_site_fract_y
_atom_site_fract_z
_atom_site_U_iso_or_equiv
_atom_site_type_symbol
_atom_site_attached_hydrogens
Na 0.00000 0.31900 0.00000 0.04300 Na 0
Y 0.00000 0.00000 0.00000 0.02090 Y 0
C 0.00000 0.78190 0.00000 0.03100 C 0
O1 0.81400 0.83200 0.20400 0.04900 O 0
O-H2 0.00000 0.68060 0.00000 0.02700 O 1
O-H3 0.16900 0.16730 0.21000 0.04800 O 1
O-H4 0.19900 -0.03800 0.50000 0.03200 O 1
Wat5 0.20500 0.39110 0.49900 0.05700 O 2
Wat6 0.82400 0.60800 0.48700 0.06800 O 2
Wat7 0.50000 0.04770 0.50000 0.04200 O 2

loop_
_cod_changelog_entry_id
_cod_changelog_entry_author
_cod_changelog_entry_date
_cod_changelog_entry_text
1
;cod-tools version 3.8.0
Id: cif_guess_AMCSD_atom_types 9574 2023-05-10 09:00:05Z saulius
;
2023-05-10T18:49:09+03:00
;Derived atom types and hydrogen counts
from atom names that follow the AMCSD naming convention
(Wat == water, O-H == hydroxyl).
;

loop_
_cod_related_entry_id
_cod_related_entry_database
_cod_related_entry_code
1 AMCSD 0005579
